data_2108562
loop_
_publ_author_name
'Peng, Bo'
'He, Hongyan'
'Li, Meiqi'
'Wang, Jian-Rong'
'Mei, Xuefeng'

_publ_section_title
;
 Comparison of the crystal structures and physicochemical properties of
 novel resveratrol cocrystals
;
_journal_issue 6
_journal_name_full 'Acta Crystallographica Section B'
_journal_page_first
;
;
_journal_paper_doi 10.1107/S2052520619013477
_journal_volume 75
_journal_year 2019
_chemical_formula_moiety 'C14 H12 O3, 2(C10 H8 N4)'
_chemical_formula_sum 'C34 H28 N8 O3'
_chemical_formula_weight 596.64
_space_group_crystal_system monoclinic
_space_group_IT_number 15
_space_group_name_Hall '-C 2yc'
_space_group_name_H-M_alt 'C 1 2/c 1'
_atom_sites_solution_hydrogens mixed
_atom_sites_solution_primary direct
_audit_creation_date 2019-09-05
_audit_creation_method
;
Olex2 1.2
(compiled 2018.05.29 svn.r3508 for OlexSys, GUI svn.r5506)
;
_cell_angle_alpha 90
_cell_angle_beta 97.006(7)
_cell_angle_gamma 90
_cell_formula_units_Z 8
_cell_length_a 17.606(6)
_cell_length_b 7.969(3)
_cell_length_c 42.568(14)
_cell_measurement_reflns_used 1043
_cell_measurement_temperature 220
_cell_measurement_theta_max 20.840
_cell_measurement_theta_min 2.412
_cell_volume 5928(4)
_computing_cell_refinement 'SAINT v8.34A (Bruker, 2013)'
_computing_data_reduction 'SAINT v8.34A (Bruker, 2013)'
_computing_molecular_graphics 'Olex2 (Dolomanov et al., 2009)'
_computing_publication_material 'Olex2 (Dolomanov et al., 2009)'
_computing_structure_refinement 'ShelXL (Sheldrick, 2015)'
_computing_structure_solution 'SIR2004 (Burla et al.,  2007)'
_diffrn_ambient_temperature 220
_diffrn_measured_fraction_theta_full 0.982
_diffrn_measured_fraction_theta_max 0.982
_diffrn_measurement_device_type 'Bruker APEX-II CCD'
_diffrn_measurement_method '\f and \w scans'
_diffrn_radiation_type MoK\a
_diffrn_radiation_wavelength 0.71073
_diffrn_reflns_av_R_equivalents 0.0908
_diffrn_reflns_av_unetI/netI 0.1153
_diffrn_reflns_Laue_measured_fraction_full 0.982
_diffrn_reflns_Laue_measured_fraction_max 0.982
_diffrn_reflns_limit_h_max 15
_diffrn_reflns_limit_h_min -20
_diffrn_reflns_limit_k_max 9
_diffrn_reflns_limit_k_min -8
_diffrn_reflns_limit_l_max 50
_diffrn_reflns_limit_l_min -50
_diffrn_reflns_number 15154
_diffrn_reflns_point_group_measured_fraction_full 0.982
_diffrn_reflns_point_group_measured_fraction_max 0.982
_diffrn_reflns_theta_full 25.006
_diffrn_reflns_theta_max 25.006
_diffrn_reflns_theta_min 1.928
_diffrn_standards_number 0
_exptl_absorpt_coefficient_mu 0.089
_exptl_absorpt_correction_T_max 0.7454
_exptl_absorpt_correction_T_min 0.5527
_exptl_absorpt_correction_type multi-scan
_exptl_absorpt_process_details
; SADABS-2014/5 (Bruker,2014/5) was used for absorption correction. wR2(int) 
was 0.0914 before and 0.0560 after correction. The Ratio of minimum to 
maximum transmission is 0.7415. The \l/2 correction factor is 0.00150.
;
_exptl_crystal_colour 'clear orangish orange'
_exptl_crystal_colour_lustre clear
_exptl_crystal_colour_modifier orangish
_exptl_crystal_colour_primary orange
_exptl_crystal_density_diffrn 1.337
_exptl_crystal_description needle
_exptl_crystal_F_000 2496
_exptl_crystal_size_max 0.2
_exptl_crystal_size_mid 0.08
_exptl_crystal_size_min 0.02
_refine_diff_density_max 0.349
_refine_diff_density_min -0.313
_refine_diff_density_rms 0.067
_refine_ls_extinction_method none
_refine_ls_goodness_of_fit_ref 1.018
_refine_ls_hydrogen_treatment mixed
_refine_ls_matrix_type full
_refine_ls_number_parameters 418
_refine_ls_number_reflns 5148
_refine_ls_number_restraints 17
_refine_ls_restrained_S_all 1.020
_refine_ls_R_factor_all 0.1538
_refine_ls_R_factor_gt 0.0732
_refine_ls_shift/su_max 0.000
_refine_ls_shift/su_mean 0.000
_refine_ls_structure_factor_coef Fsqd
_refine_ls_weighting_details 'w=1/[\s^2^(Fo^2^)+(0.1155P)^2^] where P=(Fo^2^+2Fc^2^)/3'
_refine_ls_weighting_scheme calc
_refine_ls_wR_factor_gt 0.1894
_refine_ls_wR_factor_ref 0.2413
_reflns_Friedel_coverage 0.000
_reflns_number_gt 2609
_reflns_number_total 5148
_reflns_threshold_expression 'I > 2\s(I)'
_cod_data_source_file aw5030sup1.cif
_cod_data_source_block RSV-2AZPY
_cod_original_cell_volume 5928(3)
_cod_database_code 2108562
_shelx_shelxl_version_number 2018/3
_shelx_space_group_comment
;
The symmetry employed for this shelxl refinement is uniquely defined
by the following loop, which should always be used as a source of
symmetry information in preference to the above space-group names.
They are only intended as comments.
;
_shelx_estimated_absorpt_t_max 0.998
_shelx_estimated_absorpt_t_min 0.982
_olex2_refinement_description
;
1. Fixed Uiso
 At 1.2 times of:
  All C(H) groups
2. Restrained distances
 O2-H2 = O3-H3 = O1-H1
 0.84 with sigma of 0.02
3. Rigid bond restraints
 C30, N7
 with sigma for 1-2 distances of 0.005 and sigma for 1-3 distances of 0.005
 N6, C27
 with sigma for 1-2 distances of 0.005 and sigma for 1-3 distances of 0.005
4. Uiso/Uaniso restraints and constraints
C30 \\sim N7: within 2A with sigma of 0.005 and sigma for terminal atoms of 0.01
N6 \\sim C27: within 2A with sigma of 0.005 and sigma for terminal atoms of 0.01
5.a Aromatic/amide H refined with riding coordinates:
 C10(H10), C3(H3A), C5(H5), C14(H14), C16(H16), C8(H8), C6(H6), C12(H12),
 C26(H26), C19(H19), C2(H2A), C24(H24), C7(H7), C31(H31), C23(H23), C25(H25),
 C33(H33), C32(H32), C34(H34), C18(H18), C28(H28), C15(H15), C21(H21), C22(H22),
  C29(H29)
;
_olex2_submission_special_instructions 'No special instructions were received'

loop_
_space_group_symop_operation_xyz
'x, y, z'
'-x, y, -z+1/2'
'x+1/2, y+1/2, z'
'-x+1/2, y+1/2, -z+1/2'
'-x, -y, -z'
'x, -y, z-1/2'
'-x+1/2, -y+1/2, -z'
'x+1/2, -y+1/2, z-1/2'

loop_
_atom_site_label
_atom_site_type_symbol
_atom_site_fract_x
_atom_site_fract_y
_atom_site_fract_z
_atom_site_U_iso_or_equiv
_atom_site_adp_type
_atom_site_occupancy
_atom_site_site_symmetry_order
_atom_site_calc_flag
_atom_site_refinement_flags_posn
_atom_site_refinement_flags_adp
O3 O 0.36308(17) -0.0842(4) 0.54829(7) 0.0372(8) Uani 1 1 d D .
O2 O 0.3623(2) 0.4783(5) 0.50795(7) 0.0474(10) Uani 1 1 d D .
O1 O 0.3766(2) 0.8777(5) 0.74604(7) 0.0503(10) Uani 1 1 d D .
N2 N 0.0715(2) 0.4559(5) 0.62856(7) 0.0358(10) Uani 1 1 d . .
N1 N 0.1093(2) 0.1935(5) 0.54587(7) 0.0348(10) Uani 1 1 d . .
N3 N 0.1286(2) 0.5238(5) 0.64369(8) 0.0344(10) Uani 1 1 d . .
N8 N 0.6353(2) 0.1538(5) 0.51584(8) 0.0383(10) Uani 1 1 d . .
N5 N 0.6369(2) 0.7075(5) 0.70086(8) 0.0392(10) Uani 1 1 d . .
N6 N 0.6680(2) 0.4601(5) 0.61557(8) 0.0415(10) Uani 1 1 d . U
N4 N 0.0964(2) 0.7684(5) 0.72896(8) 0.0440(11) Uani 1 1 d . .
N7 N 0.6115(2) 0.3850(6) 0.60305(8) 0.0446(10) Uani 1 1 d . U
C13 C 0.3639(2) 0.0842(6) 0.55253(9) 0.0271(10) Uani 1 1 d . .
C20 C 0.1132(2) 0.6048(6) 0.67213(9) 0.0317(11) Uani 1 1 d . .
C17 C 0.0881(2) 0.3722(6) 0.60029(9) 0.0330(11) Uani 1 1 d . .
C9 C 0.3708(2) 0.3206(6) 0.58855(9) 0.0293(11) Uani 1 1 d . .
C10 C 0.3679(2) 0.4286(6) 0.56282(9) 0.0299(11) Uani 1 1 d . .
H10 H 0.369335 0.545313 0.566058 0.036 Uiso 1 1 calc R .
C3 C 0.3654(3) 0.7938(6) 0.66238(9) 0.0355(12) Uani 1 1 d . .
H3A H 0.359974 0.856548 0.643549 0.043 Uiso 1 1 calc R .
C4 C 0.3697(2) 0.6221(6) 0.66043(9) 0.0315(11) Uani 1 1 d . .
C5 C 0.3786(2) 0.5307(6) 0.68905(9) 0.0315(11) Uani 1 1 d . .
H5 H 0.382908 0.413200 0.688629 0.038 Uiso 1 1 calc R .
C1 C 0.3754(2) 0.7888(6) 0.71915(9) 0.0334(11) Uani 1 1 d . .
C14 C 0.3703(2) 0.1503(6) 0.58320(9) 0.0311(11) Uani 1 1 d . .
H14 H 0.374402 0.076582 0.600566 0.037 Uiso 1 1 calc R .
C16 C 0.0277(2) 0.2909(6) 0.58279(9) 0.0352(12) Uani 1 1 d . .
H16 H -0.021437 0.293847 0.589263 0.042 Uiso 1 1 calc R .
C8 C 0.3753(2) 0.3845(7) 0.62127(9) 0.0352(12) Uani 1 1 d . .
H8 H 0.385710 0.306524 0.637808 0.042 Uiso 1 1 calc R .
C30 C 0.6255(3) 0.3042(6) 0.57368(9) 0.0353(11) Uani 1 1 d . U
C11 C 0.3630(2) 0.3643(6) 0.53232(9) 0.0308(11) Uani 1 1 d . .
C6 C 0.3809(2) 0.6139(7) 0.71785(9) 0.0373(12) Uani 1 1 d . .
H6 H 0.386179 0.551685 0.736743 0.045 Uiso 1 1 calc R .
C12 C 0.3591(2) 0.1948(6) 0.52689(9) 0.0358(12) Uani 1 1 d . .
H12 H 0.353351 0.153193 0.506067 0.043 Uiso 1 1 calc R .
C26 C 0.5816(3) 0.5471(6) 0.65655(10) 0.0372(12) Uani 1 1 d . .
H26 H 0.538295 0.494601 0.645730 0.045 Uiso 1 1 calc R .
C27 C 0.6519(3) 0.5434(6) 0.64450(10) 0.0378(11) Uani 1 1 d . U
C19 C 0.1676(2) 0.2716(6) 0.56321(9) 0.0378(12) Uani 1 1 d . .
H19 H 0.216469 0.263760 0.556574 0.045 Uiso 1 1 calc R .
C2 C 0.3686(2) 0.8786(6) 0.69108(9) 0.0381(12) Uani 1 1 d . .
H2A H 0.366258 0.996422 0.691427 0.046 Uiso 1 1 calc R .
C24 C 0.1747(2) 0.6795(6) 0.68970(9) 0.0356(11) Uani 1 1 d . .
H24 H 0.223495 0.676029 0.682854 0.043 Uiso 1 1 calc R .
C7 C 0.3656(2) 0.5455(6) 0.62923(9) 0.0362(12) Uani 1 1 d . .
H7 H 0.354498 0.619697 0.612112 0.043 Uiso 1 1 calc R .
C31 C 0.5608(2) 0.2489(6) 0.55532(10) 0.0383(12) Uani 1 1 d . .
H31 H 0.512359 0.260994 0.562250 0.046 Uiso 1 1 calc R .
C23 C 0.1638(3) 0.7608(6) 0.71786(10) 0.0405(12) Uani 1 1 d . .
H23 H 0.206137 0.812624 0.729557 0.049 Uiso 1 1 calc R .
C25 C 0.5775(3) 0.6296(7) 0.68467(10) 0.0432(13) Uani 1 1 d . .
H25 H 0.530327 0.631233 0.692902 0.052 Uiso 1 1 calc R .
C33 C 0.6988(3) 0.2035(6) 0.53452(10) 0.0414(12) Uani 1 1 d . .
H33 H 0.746830 0.184733 0.527591 0.050 Uiso 1 1 calc R .
C32 C 0.5681(3) 0.1752(6) 0.52652(10) 0.0404(12) Uani 1 1 d . .
H32 H 0.523636 0.138519 0.513909 0.049 Uiso 1 1 calc R .
C34 C 0.6961(2) 0.2802(6) 0.56318(9) 0.0375(12) Uani 1 1 d . .
H34 H 0.741244 0.315732 0.575461 0.045 Uiso 1 1 calc R .
C18 C 0.1600(2) 0.3622(6) 0.59009(9) 0.0356(12) Uani 1 1 d . .
H18 H 0.202347 0.416134 0.601324 0.043 Uiso 1 1 calc R .
C28 C 0.7121(3) 0.6266(7) 0.66048(10) 0.0451(13) Uani 1 1 d . .
H28 H 0.759485 0.630192 0.652444 0.054 Uiso 1 1 calc R .
C15 C 0.0402(2) 0.2068(6) 0.55618(9) 0.0381(12) Uani 1 1 d . .
H15 H -0.001836 0.154922 0.544261 0.046 Uiso 1 1 calc R .
C21 C 0.0423(3) 0.6096(7) 0.68351(10) 0.0450(13) Uani 1 1 d . .
H21 H -0.001007 0.559019 0.672274 0.054 Uiso 1 1 calc R .
C22 C 0.0377(3) 0.6909(6) 0.71173(10) 0.0439(13) Uani 1 1 d . .
H22 H -0.009970 0.692367 0.719517 0.053 Uiso 1 1 calc R .
C29 C 0.7030(3) 0.7054(7) 0.68853(10) 0.0427(13) Uani 1 1 d . .
H29 H 0.745349 0.760475 0.699538 0.051 Uiso 1 1 calc R .
H1 H 0.373(3) 0.811(5) 0.7622(8) 0.055(16) Uiso 1 1 d D .
H3 H 0.361(2) -0.108(6) 0.5289(5) 0.043(14) Uiso 1 1 d D .
H2 H 0.363(3) 0.427(6) 0.4909(8) 0.066(18) Uiso 1 1 d D .

loop_
_atom_site_aniso_label
_atom_site_aniso_U_11
_atom_site_aniso_U_22
_atom_site_aniso_U_33
_atom_site_aniso_U_23
_atom_site_aniso_U_13
_atom_site_aniso_U_12
O3 0.0448(19) 0.036(2) 0.0305(18) -0.0017(16) 0.0048(14) -0.0038(16)
O2 0.082(3) 0.039(2) 0.0222(17) 0.0027(16) 0.0119(16) 0.0000(19)
O1 0.086(3) 0.045(2) 0.0217(17) -0.0063(17) 0.0132(16) -0.007(2)
N2 0.033(2) 0.049(3) 0.0258(19) -0.0079(18) 0.0037(15) 0.0013(19)
N1 0.041(2) 0.039(3) 0.0253(19) -0.0004(18) 0.0081(16) 0.0013(19)
N3 0.039(2) 0.033(3) 0.033(2) -0.0032(18) 0.0083(16) -0.0066(18)
N8 0.043(2) 0.038(3) 0.034(2) -0.0040(18) 0.0054(17) -0.0036(19)
N5 0.049(2) 0.040(3) 0.029(2) 0.0030(19) 0.0044(17) 0.000(2)
N6 0.044(2) 0.046(3) 0.0347(19) 0.0048(18) 0.0036(17) -0.003(2)
N4 0.050(3) 0.048(3) 0.034(2) -0.002(2) 0.0090(19) 0.002(2)
N7 0.050(2) 0.049(3) 0.0348(19) -0.0003(19) 0.0031(17) -0.004(2)
C13 0.028(2) 0.025(3) 0.030(2) -0.006(2) 0.0069(17) -0.0002(19)
C20 0.031(2) 0.037(3) 0.028(2) 0.000(2) 0.0060(18) 0.002(2)
C17 0.033(2) 0.044(3) 0.023(2) 0.000(2) 0.0039(18) 0.000(2)
C9 0.023(2) 0.036(3) 0.029(2) -0.004(2) 0.0031(17) 0.000(2)
C10 0.035(2) 0.029(3) 0.026(2) -0.004(2) 0.0061(18) -0.003(2)
C3 0.050(3) 0.036(3) 0.021(2) 0.000(2) 0.0080(19) 0.005(2)
C4 0.029(2) 0.042(3) 0.024(2) -0.001(2) 0.0054(17) -0.001(2)
C5 0.033(2) 0.029(3) 0.033(2) 0.001(2) 0.0083(19) 0.002(2)
C1 0.039(3) 0.033(3) 0.027(2) -0.001(2) 0.0040(18) -0.005(2)
C14 0.034(2) 0.032(3) 0.028(2) 0.002(2) 0.0054(18) -0.003(2)
C16 0.031(2) 0.049(3) 0.028(2) 0.003(2) 0.0087(18) -0.003(2)
C8 0.034(3) 0.047(4) 0.025(2) -0.001(2) 0.0043(18) -0.001(2)
C30 0.044(2) 0.035(3) 0.029(2) 0.0003(19) 0.0115(19) -0.003(2)
C11 0.037(3) 0.027(3) 0.028(2) -0.001(2) 0.0071(18) -0.003(2)
C6 0.036(3) 0.052(4) 0.024(2) 0.002(2) 0.0057(18) 0.002(2)
C12 0.036(3) 0.050(4) 0.022(2) -0.006(2) 0.0041(18) -0.008(2)
C26 0.039(3) 0.037(3) 0.033(2) -0.005(2) -0.005(2) -0.005(2)
C27 0.049(3) 0.038(3) 0.027(2) 0.001(2) 0.0078(19) 0.004(2)
C19 0.034(3) 0.053(4) 0.028(2) 0.003(2) 0.0077(19) 0.002(2)
C2 0.049(3) 0.039(3) 0.027(2) 0.000(2) 0.0056(19) -0.006(2)
C24 0.036(3) 0.037(3) 0.035(2) -0.004(2) 0.0075(19) -0.003(2)
C7 0.037(3) 0.046(4) 0.026(2) 0.004(2) 0.0028(19) -0.002(2)
C31 0.033(3) 0.045(3) 0.038(3) -0.006(2) 0.007(2) 0.001(2)
C23 0.041(3) 0.044(3) 0.035(3) -0.007(2) 0.002(2) 0.001(2)
C25 0.037(3) 0.060(4) 0.034(3) 0.001(3) 0.008(2) -0.006(3)
C33 0.039(3) 0.049(4) 0.037(3) 0.002(2) 0.006(2) 0.004(2)
C32 0.036(3) 0.047(4) 0.037(3) -0.008(2) 0.001(2) -0.009(2)
C34 0.037(3) 0.047(3) 0.028(2) 0.001(2) 0.0020(19) -0.009(2)
C18 0.033(2) 0.045(3) 0.029(2) 0.002(2) 0.0051(18) -0.004(2)
C28 0.036(3) 0.064(4) 0.036(3) 0.007(3) 0.008(2) -0.004(3)
C15 0.034(3) 0.050(4) 0.030(2) 0.005(2) 0.0016(19) -0.010(2)
C21 0.039(3) 0.064(4) 0.032(2) -0.011(3) 0.004(2) -0.006(3)
C22 0.041(3) 0.051(4) 0.042(3) -0.004(3) 0.012(2) 0.002(3)
C29 0.041(3) 0.051(4) 0.036(3) 0.000(2) 0.000(2) -0.007(3)

loop_
_atom_type_symbol
_atom_type_description
_atom_type_scat_dispersion_real
_atom_type_scat_dispersion_imag
_atom_type_scat_source
C C 0.0033 0.0016 'International Tables Vol C Tables 4.2.6.8 and 6.1.1.4'
H H 0.0000 0.0000 'International Tables Vol C Tables 4.2.6.8 and 6.1.1.4'
N N 0.0061 0.0033 'International Tables Vol C Tables 4.2.6.8 and 6.1.1.4'
O O 0.0106 0.0060 'International Tables Vol C Tables 4.2.6.8 and 6.1.1.4'

loop_
_geom_angle_atom_site_label_1
_geom_angle_atom_site_label_2
_geom_angle_atom_site_label_3
_geom_angle
C13 O3 H3 111(3)
C11 O2 H2 110(4)
C1 O1 H1 110(3)
N3 N2 C17 113.6(3)
C19 N1 C15 116.4(4)
N2 N3 C20 114.2(3)
C32 N8 C33 118.0(4)
C25 N5 C29 117.2(4)
N7 N6 C27 111.1(4)
C23 N4 C22 116.4(4)
N6 N7 C30 112.2(4)
O3 C13 C14 119.7(4)
O3 C13 C12 121.5(4)
C12 C13 C14 118.8(4)
C24 C20 N3 116.1(4)
C24 C20 C21 118.6(4)
C21 C20 N3 125.3(4)
C16 C17 N2 116.6(4)
C16 C17 C18 118.3(4)
C18 C17 N2 125.0(4)
C10 C9 C8 121.5(4)
C14 C9 C10 118.8(4)
C14 C9 C8 119.7(4)
C9 C10 H10 120.0
C11 C10 C9 120.1(4)
C11 C10 H10 120.0
C4 C3 H3A 118.6
C4 C3 C2 122.7(4)
C2 C3 H3A 118.6
C3 C4 C5 117.6(4)
C3 C4 C7 118.4(4)
C5 C4 C7 124.0(5)
C4 C5 H5 119.9
C6 C5 C4 120.2(5)
C6 C5 H5 119.9
O1 C1 C6 124.4(4)
O1 C1 C2 116.9(4)
C2 C1 C6 118.7(4)
C13 C14 H14 119.2
C9 C14 C13 121.6(4)
C9 C14 H14 119.2
C17 C16 H16 120.3
C15 C16 C17 119.3(4)
C15 C16 H16 120.3
C9 C8 H8 117.5
C7 C8 C9 125.0(4)
C7 C8 H8 117.5
C31 C30 N7 114.6(4)
C31 C30 C34 119.2(4)
C34 C30 N7 126.2(4)
O2 C11 C10 117.0(4)
C12 C11 O2 121.8(4)
C12 C11 C10 121.2(4)
C5 C6 C1 121.0(4)
C5 C6 H6 119.5
C1 C6 H6 119.5
C13 C12 H12 120.2
C11 C12 C13 119.5(4)
C11 C12 H12 120.2
C27 C26 H26 120.9
C25 C26 H26 120.9
C25 C26 C27 118.2(4)
C26 C27 N6 126.3(4)
C28 C27 N6 115.2(4)
C28 C27 C26 118.5(4)
N1 C19 H19 118.1
N1 C19 C18 123.8(4)
C18 C19 H19 118.1
C3 C2 H2A 120.1
C1 C2 C3 119.8(5)
C1 C2 H2A 120.1
C20 C24 H24 120.5
C20 C24 C23 119.1(4)
C23 C24 H24 120.5
C4 C7 H7 115.2
C8 C7 C4 129.6(4)
C8 C7 H7 115.2
C30 C31 H31 120.6
C30 C31 C32 118.8(4)
C32 C31 H31 120.6
N4 C23 C24 123.3(4)
N4 C23 H23 118.4
C24 C23 H23 118.4
N5 C25 C26 123.5(4)
N5 C25 H25 118.3
C26 C25 H25 118.3
N8 C33 H33 118.7
N8 C33 C34 122.6(4)
C34 C33 H33 118.7
N8 C32 C31 122.8(4)
N8 C32 H32 118.6
C31 C32 H32 118.6
C30 C34 H34 120.7
C33 C34 C30 118.6(4)
C33 C34 H34 120.7
C17 C18 H18 120.8
C19 C18 C17 118.4(4)
C19 C18 H18 120.8
C27 C28 H28 120.3
C27 C28 C29 119.4(4)
C29 C28 H28 120.3
N1 C15 C16 123.7(4)
N1 C15 H15 118.1
C16 C15 H15 118.1
C20 C21 H21 121.1
C22 C21 C20 117.8(4)
C22 C21 H21 121.1
N4 C22 C21 124.8(4)
N4 C22 H22 117.6
C21 C22 H22 117.6
N5 C29 C28 123.2(4)
N5 C29 H29 118.4
C28 C29 H29 118.4

loop_
_geom_bond_atom_site_label_1
_geom_bond_atom_site_label_2
_geom_bond_distance
O3 C13 1.354(5)
O3 H3 0.846(19)
O2 C11 1.378(5)
O2 H2 0.833(19)
O1 C1 1.344(5)
O1 H1 0.878(19)
N2 N3 1.249(5)
N2 C17 1.437(5)
N1 C19 1.342(6)
N1 C15 1.347(5)
N3 C20 1.426(5)
N8 C33 1.351(5)
N8 C32 1.329(5)
N5 C25 1.333(6)
N5 C29 1.334(6)
N6 N7 1.224(5)
N6 C27 1.457(6)
N4 C23 1.331(6)
N4 C22 1.342(6)
N7 C30 1.454(5)
C13 C14 1.400(5)
C13 C12 1.397(6)
C20 C24 1.374(6)
C20 C21 1.395(6)
C17 C16 1.382(6)
C17 C18 1.390(6)
C9 C10 1.389(6)
C9 C14 1.376(6)
C9 C8 1.476(6)
C10 H10 0.9400
C10 C11 1.389(5)
C3 H3A 0.9400
C3 C4 1.373(7)
C3 C2 1.391(6)
C4 C5 1.411(6)
C4 C7 1.456(6)
C5 H5 0.9400
C5 C6 1.390(6)
C1 C6 1.399(7)
C1 C2 1.385(6)
C14 H14 0.9400
C16 H16 0.9400
C16 C15 1.357(6)
C8 H8 0.9400
C8 C7 1.343(7)
C30 C31 1.374(6)
C30 C34 1.385(6)
C11 C12 1.371(7)
C6 H6 0.9400
C12 H12 0.9400
C26 H26 0.9400
C26 C27 1.397(6)
C26 C25 1.376(6)
C27 C28 1.360(6)
C19 H19 0.9400
C19 C18 1.374(6)
C2 H2A 0.9400
C24 H24 0.9400
C24 C23 1.396(6)
C7 H7 0.9400
C31 H31 0.9400
C31 C32 1.379(6)
C23 H23 0.9400
C25 H25 0.9400
C33 H33 0.9400
C33 C34 1.371(6)
C32 H32 0.9400
C34 H34 0.9400
C18 H18 0.9400
C28 H28 0.9400
C28 C29 1.376(6)
C15 H15 0.9400
C21 H21 0.9400
C21 C22 1.376(6)
C22 H22 0.9400
C29 H29 0.9400

loop_
_geom_hbond_atom_site_label_D
_geom_hbond_atom_site_label_H
_geom_hbond_atom_site_label_A
_geom_hbond_distance_DH
_geom_hbond_distance_HA
_geom_hbond_distance_DA
_geom_hbond_angle_DHA
_geom_hbond_site_symmetry_A
_geom_hbond_publ_flag
O1 H1 N5 0.878(19) 1.80(2) 2.671(5) 169(5) 2_656 yes
O3 H3 N8 0.846(19) 1.94(2) 2.789(4) 176(4) 5_656 yes
O2 H2 N1 0.833(19) 1.95(2) 2.766(5) 166(5) 7_556 yes

_cod_database_fobs_code 2108562
